data_2212055
loop_
_publ_author_name
'K. Ravikumar'
'B. Sridhar'
' K. Durga Prasad'
'A. K. S. Bhujanga Rao'

_publ_section_title
;
 Voriconazole, an antifungal drug
;
_journal_coeditor_code BT2234
_journal_issue 2
_journal_name_full 'Acta Crystallographica Section E'
_journal_page_first o565
_journal_page_last o567
_journal_paper_doi 10.1107/S1600536807000074
_journal_volume 63
_journal_year 2007
_chemical_formula_iupac 'C16 H14 F3 N5 O'
_chemical_formula_moiety 'C16 H14 F3 N5 O'
_chemical_formula_sum 'C16 H14 F3 N5 O'
_chemical_formula_weight 349.32
_chemical_name_common Voriconazole
_chemical_name_systematic
;
2-(2,4-difluorophenyl)-3-(5-fluoropyrimidin-4-yl)-1-(1H-1,2,4-triazol-1-yl)
butan-2-ol
;
_space_group_IT_number 4
_symmetry_cell_setting monoclinic
_symmetry_space_group_name_Hall 'P 2yb'
_symmetry_space_group_name_H-M 'P 1 21 1'
_atom_sites_solution_hydrogens geom
_atom_sites_solution_primary direct
_atom_sites_solution_secondary difmap
_audit_creation_method SHELXL-97
_cell_angle_alpha 90.00
_cell_angle_beta 100.062(4)
_cell_angle_gamma 90.00
_cell_formula_units_Z 2
_cell_length_a 7.5332(19)
_cell_length_b 8.349(2)
_cell_length_c 12.989(3)
_cell_measurement_reflns_used 3871
_cell_measurement_temperature 294(2)
_cell_measurement_theta_max 27.71
_cell_measurement_theta_min 2.44
_cell_volume 804.4(3)
_computing_cell_refinement 'SAINT (Bruker, 2001)'
_computing_data_collection 'SMART (Bruker, 2001)'
_computing_data_reduction SAINT
_computing_molecular_graphics
;
SHELXTL/PC (Sheldrick, 1990), DIAMOND (Brandenburg & Putz, 2005)
and MERCURY (Bruno <i>et al.</i>,  2002)
;
_computing_publication_material SHELXL97
_computing_structure_refinement 'SHELXL97 (Sheldrick, 1997)'
_computing_structure_solution 'SHELXS97 (Sheldrick, 1997)'
_diffrn_ambient_temperature 294(2)
_diffrn_measured_fraction_theta_full 0.999
_diffrn_measured_fraction_theta_max 0.999
_diffrn_measurement_device 'Bruker SMART APEX CCD area-detector'
_diffrn_measurement_device_type 'Bruker SMART APEX CCD area-detector'
_diffrn_measurement_method '\w scan'
_diffrn_radiation_monochromator graphite
_diffrn_radiation_source 'fine-focus sealed tube'
_diffrn_radiation_type MoK\a
_diffrn_radiation_wavelength 0.71073
_diffrn_reflns_av_R_equivalents 0.0399
_diffrn_reflns_av_sigmaI/netI 0.0310
_diffrn_reflns_limit_h_max 8
_diffrn_reflns_limit_h_min -8
_diffrn_reflns_limit_k_max 9
_diffrn_reflns_limit_k_min -9
_diffrn_reflns_limit_l_max 15
_diffrn_reflns_limit_l_min -15
_diffrn_reflns_number 7364
_diffrn_reflns_theta_full 25.00
_diffrn_reflns_theta_max 25.00
_diffrn_reflns_theta_min 1.59
_diffrn_standards_number 0
_exptl_absorpt_coefficient_mu 0.119
_exptl_absorpt_correction_type none
_exptl_crystal_colour colorless
_exptl_crystal_density_diffrn 1.442
_exptl_crystal_density_method 'not measured'
_exptl_crystal_description block
_exptl_crystal_F_000 360
_exptl_crystal_size_max 0.15
_exptl_crystal_size_mid 0.12
_exptl_crystal_size_min 0.10
_refine_diff_density_max 0.412
_refine_diff_density_min -0.306
_refine_ls_extinction_method none
_refine_ls_goodness_of_fit_ref 1.199
_refine_ls_hydrogen_treatment mixed
_refine_ls_matrix_type full
_refine_ls_number_parameters 231
_refine_ls_number_reflns 1529
_refine_ls_number_restraints 1
_refine_ls_restrained_S_all 1.198
_refine_ls_R_factor_all 0.0635
_refine_ls_R_factor_gt 0.0594
_refine_ls_shift/su_max 0.000
_refine_ls_shift/su_mean 0.000
_refine_ls_structure_factor_coef Fsqd
_refine_ls_weighting_details 'calc w=1/[\s^2^(Fo^2^)+(0.1192P)^2^+0.0109P] where P=(Fo^2^+2Fc^2^)/3'
_refine_ls_weighting_scheme calc
_refine_ls_wR_factor_gt 0.1540
_refine_ls_wR_factor_ref 0.1607
_reflns_number_gt 1398
_reflns_number_total 1529
_reflns_threshold_expression I>2\s(I)
_cod_data_source_file bt2234.cif
_cod_data_source_block I
_cod_original_sg_symbol_H-M 'P 21'
_cod_database_code 2212055
_cod_database_fobs_code 2212055

loop_
_symmetry_equiv_pos_as_xyz
'x, y, z'
'-x, y+1/2, -z'

loop_
_atom_site_type_symbol
_atom_site_label
_atom_site_fract_x
_atom_site_fract_y
_atom_site_fract_z
_atom_site_U_iso_or_equiv
_atom_site_adp_type
_atom_site_calc_flag
_atom_site_refinement_flags
_atom_site_occupancy
C C1 0.1441(5) 0.6829(5) 0.6867(3) 0.0452(9) Uani d . 1
H H1A 0.0959 0.7234 0.7462 0.054 Uiso calc R 1
H H1B 0.1857 0.7735 0.6507 0.054 Uiso calc R 1
C C2 0.3049(5) 0.5704(4) 0.7258(3) 0.0387(8) Uani d . 1
C C3 0.4505(5) 0.6635(5) 0.8030(3) 0.0453(9) Uani d . 1
H H3 0.3929 0.7058 0.8594 0.054 Uiso calc R 1
C C4 0.6074(6) 0.5546(6) 0.8526(4) 0.0608(12) Uani d . 1
H H4A 0.6568 0.5014 0.7985 0.091 Uiso calc R 1
H H4B 0.5639 0.4762 0.8963 0.091 Uiso calc R 1
H H4C 0.6993 0.6182 0.8941 0.091 Uiso calc R 1
C C5 0.5291(5) 0.8045(5) 0.7513(3) 0.0451(8) Uani d . 1
C C6 0.6361(6) 0.9132(7) 0.6130(4) 0.0636(12) Uani d . 1
H H6 0.6581 0.8991 0.5453 0.076 Uiso calc R 1
C C7 0.6557(7) 1.0649(6) 0.7544(6) 0.0744(15) Uani d . 1
H H7 0.6899 1.1594 0.7903 0.089 Uiso calc R 1
C C8 0.5769(6) 0.9471(6) 0.8047(4) 0.0565(10) Uani d . 1
C C9 -0.0212(6) 0.5858(6) 0.5141(3) 0.0512(9) Uani d . 1
H H9 0.0511 0.6346 0.4721 0.061 Uiso calc R 1
C C10 -0.2180(5) 0.4524(6) 0.5690(4) 0.0562(10) Uani d . 1
H H10 -0.3163 0.3855 0.5701 0.067 Uiso calc R 1
C C11 0.2388(5) 0.4226(4) 0.7767(3) 0.0388(8) Uani d . 1
C C12 0.2436(5) 0.2728(5) 0.7303(3) 0.0455(9) Uani d . 1
H H12 0.2939 0.2631 0.6702 0.055 Uiso calc R 1
C C13 0.1754(6) 0.1378(6) 0.7714(4) 0.0562(10) Uani d . 1
H H13 0.1790 0.0385 0.7395 0.067 Uiso calc R 1
C C14 0.1029(6) 0.1543(6) 0.8599(3) 0.0542(10) Uani d . 1
C C15 0.0937(7) 0.2965(7) 0.9095(3) 0.0578(10) Uani d . 1
H H15 0.0442 0.3050 0.9700 0.069 Uiso calc R 1
C C16 0.1622(5) 0.4282(5) 0.8647(3) 0.0469(9) Uani d . 1
F F1 0.5503(5) 0.9644(4) 0.9025(3) 0.0849(10) Uani d . 1
F F2 0.1467(4) 0.5716(3) 0.9118(2) 0.0668(8) Uani d . 1
F F3 0.0390(5) 0.0208(4) 0.9015(3) 0.0847(10) Uani d . 1
N N1 0.0019(4) 0.5998(4) 0.6161(2) 0.0417(7) Uani d . 1
N N2 -0.1247(4) 0.5139(6) 0.6539(3) 0.0555(9) Uani d . 1
N N3 -0.1612(5) 0.4929(5) 0.4789(3) 0.0599(10) Uani d . 1
N N4 0.5582(5) 0.7922(5) 0.6539(3) 0.0530(8) Uani d . 1
N N5 0.6856(6) 1.0512(6) 0.6581(4) 0.0739(12) Uani d . 1
O O1 0.3763(4) 0.5149(4) 0.63818(19) 0.0467(7) Uani d . 1
H H1O 0.449(7) 0.579(9) 0.629(4) 0.063(15) Uiso d . 1

loop_
_atom_site_aniso_label
_atom_site_aniso_U_11
_atom_site_aniso_U_22
_atom_site_aniso_U_33
_atom_site_aniso_U_12
_atom_site_aniso_U_13
_atom_site_aniso_U_23
C1 0.056(2) 0.032(2) 0.0483(19) 0.0000(16) 0.0099(16) -0.0027(15)
C2 0.0505(18) 0.0276(18) 0.0401(16) -0.0008(15) 0.0137(14) -0.0016(14)
C3 0.051(2) 0.042(2) 0.0435(18) -0.0044(18) 0.0096(14) -0.0012(16)
C4 0.061(2) 0.058(3) 0.059(2) -0.003(2) -0.0013(18) 0.009(2)
C5 0.0426(17) 0.0302(19) 0.061(2) -0.0001(15) 0.0048(15) -0.0005(17)
C6 0.062(2) 0.052(3) 0.078(3) -0.006(2) 0.018(2) 0.013(2)
C7 0.061(3) 0.038(3) 0.120(5) -0.014(2) 0.004(3) -0.007(3)
C8 0.055(2) 0.041(2) 0.070(3) -0.0047(19) 0.0018(18) -0.011(2)
C9 0.057(2) 0.044(2) 0.053(2) -0.0123(19) 0.0123(16) 0.0020(18)
C10 0.0482(19) 0.044(2) 0.077(3) -0.0010(18) 0.0109(18) 0.002(2)
C11 0.0435(17) 0.0297(19) 0.0425(17) 0.0035(15) 0.0056(13) 0.0036(14)
C12 0.054(2) 0.035(2) 0.0493(19) 0.0002(17) 0.0140(15) -0.0017(16)
C13 0.068(2) 0.032(2) 0.068(3) -0.0001(19) 0.0095(19) 0.0012(18)
C14 0.059(2) 0.043(2) 0.062(2) -0.0052(19) 0.0162(18) 0.0149(19)
C15 0.071(3) 0.055(3) 0.051(2) -0.004(2) 0.0207(18) 0.007(2)
C16 0.060(2) 0.039(2) 0.0442(19) 0.0003(18) 0.0142(15) -0.0024(16)
F1 0.109(2) 0.064(2) 0.0809(19) -0.0181(18) 0.0120(16) -0.0283(16)
F2 0.105(2) 0.0416(14) 0.0641(14) -0.0027(14) 0.0446(14) -0.0084(12)
F3 0.114(2) 0.0537(19) 0.092(2) -0.0188(17) 0.0345(17) 0.0195(16)
N1 0.0438(15) 0.0300(16) 0.0509(16) -0.0005(13) 0.0074(12) 0.0017(12)
N2 0.0436(15) 0.060(2) 0.0643(19) -0.0007(17) 0.0127(14) 0.0089(19)
N3 0.069(2) 0.048(2) 0.063(2) -0.0120(18) 0.0101(16) -0.0078(17)
N4 0.0615(19) 0.0382(18) 0.0609(19) -0.0084(16) 0.0151(15) 0.0051(16)
N5 0.070(2) 0.047(3) 0.104(3) -0.015(2) 0.015(2) 0.011(2)
O1 0.0587(15) 0.0381(15) 0.0472(14) -0.0053(13) 0.0201(11) -0.0051(12)

loop_
_atom_type_symbol
_atom_type_description
_atom_type_scat_dispersion_real
_atom_type_scat_dispersion_imag
_atom_type_scat_source
C C 0.0033 0.0000 'International Tables Vol C Tables 4.2.6.8 and 6.1.1.4'
H H 0.0000 0.0000 'International Tables Vol C Tables 4.2.6.8 and 6.1.1.4'
N N 0.0061 0.0000 'International Tables Vol C Tables 4.2.6.8 and 6.1.1.4'
O O 0.0106 0.0000 'International Tables Vol C Tables 4.2.6.8 and 6.1.1.4'
F F 0.0171 0.0000 'International Tables Vol C Tables 4.2.6.8 and 6.1.1.4'

loop_
_geom_angle_atom_site_label_1
_geom_angle_atom_site_label_2
_geom_angle_atom_site_label_3
_geom_angle
_geom_angle_publ_flag
N1 C1 C2 111.4(3) ?
N1 C1 H1A 109.3 ?
C2 C1 H1A 109.3 ?
N1 C1 H1B 109.3 ?
C2 C1 H1B 109.3 ?
H1A C1 H1B 108.0 ?
O1 C2 C11 106.4(3) y
O1 C2 C1 108.7(3) ?
C11 C2 C1 109.7(3) ?
O1 C2 C3 110.8(3) ?
C11 C2 C3 111.8(3) ?
C1 C2 C3 109.3(3) y
C5 C3 C4 108.2(3) ?
C5 C3 C2 112.7(3) y
C4 C3 C2 112.2(3) y
C5 C3 H3 107.9 ?
C4 C3 H3 107.9 ?
C2 C3 H3 107.9 ?
C3 C4 H4A 109.5 ?
C3 C4 H4B 109.5 ?
H4A C4 H4B 109.5 ?
C3 C4 H4C 109.5 ?
H4A C4 H4C 109.5 ?
H4B C4 H4C 109.5 ?
N4 C5 C8 118.0(4) ?
N4 C5 C3 120.1(3) ?
C8 C5 C3 121.8(4) ?
N5 C6 N4 126.8(5) ?
N5 C6 H6 116.6 ?
N4 C6 H6 116.6 ?
N5 C7 C8 123.4(5) ?
N5 C7 H7 118.3 ?
C8 C7 H7 118.3 ?
F1 C8 C7 121.9(5) ?
F1 C8 C5 120.0(4) ?
C7 C8 C5 118.1(5) ?
N1 C9 N3 111.0(4) ?
N1 C9 H9 124.5 ?
N3 C9 H9 124.5 ?
N2 C10 N3 115.3(4) ?
N2 C10 H10 122.4 ?
N3 C10 H10 122.4 ?
C16 C11 C12 116.0(3) ?
C16 C11 C2 123.5(3) ?
C12 C11 C2 120.4(3) ?
C13 C12 C11 121.7(3) ?
C13 C12 H12 119.1 ?
C11 C12 H12 119.1 ?
C14 C13 C12 118.3(4) ?
C14 C13 H13 120.9 ?
C12 C13 H13 120.9 ?
C13 C14 C15 123.3(4) ?
C13 C14 F3 118.3(4) ?
C15 C14 F3 118.4(4) ?
C14 C15 C16 116.2(4) ?
C14 C15 H15 121.9 ?
C16 C15 H15 121.9 ?
F2 C16 C11 119.2(4) ?
F2 C16 C15 116.3(3) ?
C11 C16 C15 124.5(4) ?
C9 N1 N2 110.0(3) ?
C9 N1 C1 129.2(3) ?
N2 N1 C1 120.7(3) y
C10 N2 N1 102.2(3) ?
C9 N3 C10 101.5(4) ?
C5 N4 C6 118.9(4) ?
C6 N5 C7 114.7(5) ?
C2 O1 H1O 106(4) ?

loop_
_geom_bond_atom_site_label_1
_geom_bond_atom_site_label_2
_geom_bond_distance
_geom_bond_publ_flag
C1 N1 1.458(5) ?
C1 C2 1.546(5) y
C1 H1A 0.9700 ?
C1 H1B 0.9700 ?
C2 O1 1.419(4) ?
C2 C11 1.524(5) ?
C2 C3 1.558(5) y
C3 C5 1.525(5) ?
C3 C4 1.541(6) y
C3 H3 0.9800 ?
C4 H4A 0.9600 ?
C4 H4B 0.9600 ?
C4 H4C 0.9600 ?
C5 N4 1.324(5) ?
C5 C8 1.393(6) ?
C6 N5 1.317(8) ?
C6 N4 1.325(6) y
C6 H6 0.9300 ?
C7 N5 1.313(8) ?
C7 C8 1.372(8) ?
C7 H7 0.9300 ?
C8 F1 1.328(6) ?
C9 N1 1.310(5) ?
C9 N3 1.325(6) ?
C9 H9 0.9300 ?
C10 N2 1.305(6) ?
C10 N3 1.357(6) ?
C10 H10 0.9300 ?
C11 C16 1.369(5) ?
C11 C12 1.391(5) ?
C12 C13 1.383(6) ?
C12 H12 0.9300 ?
C13 C14 1.363(7) ?
C13 H13 0.9300 ?
C14 C15 1.359(8) ?
C14 F3 1.363(5) ?
C15 C16 1.385(6) ?
C15 H15 0.9300 ?
C16 F2 1.358(5) ?
N1 N2 1.353(5) y
O1 H1O 0.79(7) ?

loop_
_geom_hbond_atom_site_label_D
_geom_hbond_atom_site_label_H
_geom_hbond_atom_site_label_A
_geom_hbond_site_symmetry_A
_geom_hbond_distance_DH
_geom_hbond_distance_HA
_geom_hbond_distance_DA
_geom_hbond_angle_DHA
O1 H1O N4 . 0.79(7) 1.97(7) 2.679(5) 150(6)
C1 H1B N3 2_556 0.97 2.47 3.382(6) 156
C6 H6 O1 2_656 0.93 2.54 3.357(6) 146

loop_
_geom_torsion_atom_site_label_1
_geom_torsion_atom_site_label_2
_geom_torsion_atom_site_label_3
_geom_torsion_atom_site_label_4
_geom_torsion
N1 C1 C2 O1 60.3(4)
N1 C1 C2 C11 -55.6(4)
N1 C1 C2 C3 -178.6(3)
O1 C2 C3 C5 57.0(4)
C11 C2 C3 C5 175.5(3)
C1 C2 C3 C5 -62.7(4)
O1 C2 C3 C4 -65.3(4)
C11 C2 C3 C4 53.2(4)
C1 C2 C3 C4 174.9(3)
C4 C3 C5 N4 86.9(4)
C2 C3 C5 N4 -37.7(5)
C4 C3 C5 C8 -91.4(5)
C2 C3 C5 C8 144.1(4)
N5 C7 C8 F1 179.3(5)
N5 C7 C8 C5 1.2(8)
N4 C5 C8 F1 -179.9(4)
C3 C5 C8 F1 -1.6(6)
N4 C5 C8 C7 -1.8(6)
C3 C5 C8 C7 176.5(4)
O1 C2 C11 C16 179.4(3)
C1 C2 C11 C16 -63.3(4)
C3 C2 C11 C16 58.2(4)
O1 C2 C11 C12 -4.8(4)
C1 C2 C11 C12 112.5(4)
C3 C2 C11 C12 -126.0(4)
C16 C11 C12 C13 -0.3(6)
C2 C11 C12 C13 -176.3(4)
C11 C12 C13 C14 -0.3(6)
C12 C13 C14 C15 0.2(7)
C12 C13 C14 F3 -178.7(4)
C13 C14 C15 C16 0.3(7)
F3 C14 C15 C16 179.3(4)
C12 C11 C16 F2 -177.5(4)
C2 C11 C16 F2 -1.5(6)
C12 C11 C16 C15 0.9(6)
C2 C11 C16 C15 176.9(4)
C14 C15 C16 F2 177.5(4)
C14 C15 C16 C11 -1.0(7)
N3 C9 N1 N2 0.3(5)
N3 C9 N1 C1 176.3(4)
C2 C1 N1 C9 -90.4(5)
C2 C1 N1 N2 85.3(4)
N3 C10 N2 N1 -0.3(5)
C9 N1 N2 C10 0.0(5)
C1 N1 N2 C10 -176.4(3)
N1 C9 N3 C10 -0.4(5)
N2 C10 N3 C9 0.4(5)
C8 C5 N4 C6 2.1(6)
C3 C5 N4 C6 -176.2(4)
N5 C6 N4 C5 -2.1(7)
N4 C6 N5 C7 1.4(8)
C8 C7 N5 C6 -1.0(7)

loop_
_cod_related_entry_id
_cod_related_entry_database
_cod_related_entry_code
1 ChemSpider 64684
